data_1551580
loop_
_publ_author_name
'MIKURIYA, Masahiro'
'TAKEUCHI, Masahiro'
'YOSHIOKA, Daisuke'
'MITSUHASHI, Ryoji'

_publ_section_title
;
 Nickel(II) Complex Derived from Unsymmetrical
 \a-(2-Hydroxy-3-salicylideneaminopropyl)iminopropionic Acid
;
_journal_issue 0
_journal_name_full 'X-ray Structure Analysis Online'
_journal_page_first 45
_journal_paper_doi 10.2116/xraystruct.33.45
_journal_volume 33
_journal_year 2017
_chemical_formula_sum 'C13 H14 N2 Ni O4'
_chemical_formula_weight 320.97
_space_group_crystal_system monoclinic
_space_group_IT_number 14
_space_group_name_Hall '-P 2ybc'
_space_group_name_H-M_alt 'P 1 21/c 1'
_symmetry_space_group_name_Hall '-P 2ybc'
_symmetry_space_group_name_H-M 'P 1 21/c 1'
_atom_sites_solution_hydrogens geom
_audit_creation_method SHELXL-2014/7
_cell_angle_alpha 90
_cell_angle_beta 105.004(5)
_cell_angle_gamma 90
_cell_formula_units_Z 4
_cell_length_a 9.364(3)
_cell_length_b 17.725(5)
_cell_length_c 7.753(2)
_cell_measurement_reflns_used 2950
_cell_measurement_temperature 293(2)
_cell_measurement_theta_max 28.549
_cell_measurement_theta_min 2.252
_cell_volume 1242.9(6)
_computing_cell_refinement 'Bruker SMART'
_computing_data_collection 'Bruker SMART'
_computing_data_reduction 'Bruker SAINT'
_computing_structure_refinement 'SHELXL-2014/7 (Sheldrick, 2014)'
_computing_structure_solution 'SHELXT 2014/5 (Sheldrick, 2014)'
_diffrn_ambient_temperature 293(2)
_diffrn_measured_fraction_theta_full 1.000
_diffrn_measured_fraction_theta_max 0.932
_diffrn_measurement_device_type 'CCD area detector'
_diffrn_measurement_method 'phi and omega scans'
_diffrn_radiation_type MoK\a
_diffrn_radiation_wavelength 0.71073
_diffrn_reflns_av_R_equivalents 0.0787
_diffrn_reflns_av_unetI/netI 0.1301
_diffrn_reflns_Laue_measured_fraction_full 1.000
_diffrn_reflns_Laue_measured_fraction_max 0.932
_diffrn_reflns_limit_h_max 9
_diffrn_reflns_limit_h_min -11
_diffrn_reflns_limit_k_max 23
_diffrn_reflns_limit_k_min -23
_diffrn_reflns_limit_l_max 10
_diffrn_reflns_limit_l_min -6
_diffrn_reflns_number 7792
_diffrn_reflns_point_group_measured_fraction_full 1.000
_diffrn_reflns_point_group_measured_fraction_max 0.932
_diffrn_reflns_theta_full 25.242
_diffrn_reflns_theta_max 28.549
_diffrn_reflns_theta_min 2.252
_diffrn_source 'sealed tube'
_exptl_absorpt_coefficient_mu 1.576
_exptl_absorpt_correction_T_max 0.858
_exptl_absorpt_correction_T_min 0.648
_exptl_absorpt_correction_type multi-scan
_exptl_absorpt_process_details SADABS
_exptl_crystal_colour brown
_exptl_crystal_density_diffrn 1.715
_exptl_crystal_description needle
_exptl_crystal_F_000 664
_exptl_crystal_size_max 0.300
_exptl_crystal_size_mid 0.100
_exptl_crystal_size_min 0.100
_refine_diff_density_max 0.472
_refine_diff_density_min -0.383
_refine_diff_density_rms 0.080
_refine_ls_extinction_method none
_refine_ls_goodness_of_fit_ref 0.909
_refine_ls_hydrogen_treatment constr
_refine_ls_matrix_type full
_refine_ls_number_parameters 183
_refine_ls_number_reflns 2950
_refine_ls_number_restraints 0
_refine_ls_restrained_S_all 0.909
_refine_ls_R_factor_all 0.1586
_refine_ls_R_factor_gt 0.0601
_refine_ls_shift/su_max 0.000
_refine_ls_shift/su_mean 0.000
_refine_ls_structure_factor_coef Fsqd
_refine_ls_weighting_details 'w=1/[\s^2^(Fo^2^)+(0.0612P)^2^] where P=(Fo^2^+2Fc^2^)/3'
_refine_ls_weighting_scheme calc
_refine_ls_wR_factor_gt 0.1172
_refine_ls_wR_factor_ref 0.1444
_reflns_Friedel_coverage 0.000
_reflns_number_gt 1316
_reflns_number_total 2950
_reflns_threshold_expression 'I > 2\s(I)'
_cod_data_source_file 33_45_1.txt
_cod_data_source_block NiL1MT1m_0ma
_cod_original_cell_volume 1242.8(6)
_cod_database_code 1551580
_shelx_shelxl_version_number 2014/7
_shelx_space_group_comment
;
The symmetry employed for this shelxl refinement is uniquely defined
by the following loop, which should always be used as a source of
symmetry information in preference to the above space-group names.
They are only intended as comments.
;
_shelx_estimated_absorpt_t_min 0.649
_shelx_estimated_absorpt_t_max 0.858

loop_
_space_group_symop_operation_xyz
'x, y, z'
'-x, y+1/2, -z+1/2'
'-x, -y, -z'
'x, -y-1/2, z-1/2'

loop_
_atom_site_label
_atom_site_type_symbol
_atom_site_fract_x
_atom_site_fract_y
_atom_site_fract_z
_atom_site_U_iso_or_equiv
_atom_site_adp_type
_atom_site_occupancy
_atom_site_site_symmetry_order
_atom_site_calc_flag
_atom_site_refinement_flags_posn
_atom_site_refinement_flags_adp
Ni1 Ni 0.46767(7) 0.45675(3) 0.67192(9) 0.0454(3) Uani 1 1 d . .
O1 O 0.2709(4) 0.44733(18) 0.5602(5) 0.0536(10) Uani 1 1 d . .
O2 O 0.7167(5) 0.3138(2) 0.8816(8) 0.0929(15) Uani 1 1 d . .
H2 H 0.6362 0.3300 0.8879 0.139 Uiso 1 1 calc R U
O3 O 0.4069(4) 0.54108(18) 0.7820(5) 0.0512(9) Uani 1 1 d . .
O4 O 0.4981(4) 0.6371(2) 0.9648(6) 0.0682(12) Uani 1 1 d . .
N1 N 0.5261(5) 0.3734(2) 0.5629(7) 0.0609(14) Uani 1 1 d . .
N2 N 0.6578(4) 0.4827(2) 0.8165(6) 0.0453(11) Uani 1 1 d . .
C1 C 0.2037(7) 0.3938(3) 0.4525(7) 0.0514(15) Uani 1 1 d . .
C2 C 0.2806(7) 0.3340(3) 0.3956(8) 0.0551(15) Uani 1 1 d . .
C3 C 0.2006(8) 0.2813(3) 0.2767(8) 0.0736(19) Uani 1 1 d . .
H3 H 0.2512 0.2426 0.2371 0.088 Uiso 1 1 calc R U
C4 C 0.0498(9) 0.2842(4) 0.2156(9) 0.083(2) Uani 1 1 d . .
H4 H -0.0006 0.2481 0.1355 0.100 Uiso 1 1 calc R U
C5 C -0.0276(8) 0.3420(4) 0.2750(9) 0.078(2) Uani 1 1 d . .
H5 H -0.1302 0.3440 0.2365 0.093 Uiso 1 1 calc R U
C6 C 0.0487(6) 0.3954(3) 0.3903(8) 0.0610(16) Uani 1 1 d . .
H6 H -0.0034 0.4339 0.4285 0.073 Uiso 1 1 calc R U
C7 C 0.4361(8) 0.3281(3) 0.4546(9) 0.0672(18) Uani 1 1 d . .
H7 H 0.4788 0.2873 0.4112 0.081 Uiso 1 1 calc R U
C8 C 0.6899(8) 0.3584(4) 0.5846(10) 0.093(2) Uani 1 1 d . .
H8A H 0.7016 0.3087 0.5380 0.112 Uiso 1 1 calc R U
H8B H 0.7278 0.3949 0.5144 0.112 Uiso 1 1 calc R U
C9 C 0.7766(7) 0.3626(3) 0.7688(10) 0.0702(19) Uani 1 1 d . .
H9 H 0.8752 0.3432 0.7716 0.084 Uiso 1 1 calc R U
C10 C 0.7975(6) 0.4415(3) 0.8399(9) 0.0625(17) Uani 1 1 d . .
H10A H 0.8478 0.4398 0.9661 0.075 Uiso 1 1 calc R U
H10B H 0.8602 0.4688 0.7795 0.075 Uiso 1 1 calc R U
C11 C 0.6614(6) 0.5430(3) 0.9092(7) 0.0465(13) Uani 1 1 d . .
C12 C 0.7923(6) 0.5779(3) 1.0340(8) 0.0609(16) Uani 1 1 d . .
H12A H 0.8729 0.5795 0.9788 0.091 Uiso 1 1 calc R U
H12B H 0.8203 0.5484 1.1415 0.091 Uiso 1 1 calc R U
H12C H 0.7683 0.6282 1.0625 0.091 Uiso 1 1 calc R U
C13 C 0.5127(6) 0.5798(3) 0.8848(8) 0.0496(14) Uani 1 1 d . .

loop_
_atom_site_aniso_label
_atom_site_aniso_U_11
_atom_site_aniso_U_22
_atom_site_aniso_U_33
_atom_site_aniso_U_23
_atom_site_aniso_U_13
_atom_site_aniso_U_12
Ni1 0.0556(5) 0.0392(4) 0.0418(4) -0.0029(4) 0.0133(3) 0.0030(3)
O1 0.057(2) 0.050(2) 0.050(2) -0.0078(19) 0.0079(19) 0.0021(18)
O2 0.101(4) 0.065(3) 0.118(4) 0.020(3) 0.037(3) 0.016(3)
O3 0.057(2) 0.044(2) 0.053(2) -0.009(2) 0.0154(19) 0.0039(18)
O4 0.075(3) 0.054(2) 0.085(3) -0.022(2) 0.036(3) -0.010(2)
N1 0.070(3) 0.047(3) 0.063(4) -0.010(3) 0.013(3) 0.009(3)
N2 0.053(3) 0.037(2) 0.049(3) 0.006(2) 0.017(2) 0.002(2)
C1 0.075(4) 0.045(3) 0.034(3) 0.002(3) 0.015(3) -0.018(3)
C2 0.083(5) 0.042(3) 0.043(4) -0.002(3) 0.022(3) -0.011(3)
C3 0.115(6) 0.056(4) 0.051(4) -0.005(3) 0.025(4) -0.028(4)
C4 0.132(7) 0.069(5) 0.046(4) -0.010(4) 0.022(4) -0.057(5)
C5 0.094(5) 0.086(5) 0.049(4) 0.003(4) 0.013(4) -0.044(4)
C6 0.067(4) 0.063(4) 0.052(4) -0.005(3) 0.015(3) -0.014(3)
C7 0.102(5) 0.041(3) 0.063(5) -0.001(3) 0.030(4) 0.013(3)
C8 0.109(6) 0.086(5) 0.084(6) -0.018(4) 0.025(5) 0.043(4)
C9 0.072(4) 0.062(4) 0.080(6) 0.002(4) 0.027(4) 0.012(3)
C10 0.049(3) 0.057(4) 0.083(5) 0.006(3) 0.020(3) 0.008(3)
C11 0.052(3) 0.051(3) 0.039(3) 0.001(3) 0.015(3) -0.010(3)
C12 0.061(4) 0.066(4) 0.054(4) -0.004(3) 0.012(3) -0.017(3)
C13 0.062(4) 0.044(3) 0.046(4) 0.002(3) 0.020(3) -0.008(3)

loop_
_atom_type_symbol
_atom_type_description
_atom_type_scat_dispersion_real
_atom_type_scat_dispersion_imag
_atom_type_scat_source
C C 0.0033 0.0016 'International Tables Vol C Tables 4.2.6.8 and 6.1.1.4'
H H 0.0000 0.0000 'International Tables Vol C Tables 4.2.6.8 and 6.1.1.4'
N N 0.0061 0.0033 'International Tables Vol C Tables 4.2.6.8 and 6.1.1.4'
O O 0.0106 0.0060 'International Tables Vol C Tables 4.2.6.8 and 6.1.1.4'
Ni Ni 0.3393 1.1124 'International Tables Vol C Tables 4.2.6.8 and 6.1.1.4'

loop_
_geom_angle_atom_site_label_1
_geom_angle_atom_site_label_2
_geom_angle_atom_site_label_3
_geom_angle
O1 Ni1 N1 95.25(18)
O1 Ni1 O3 84.34(15)
N1 Ni1 O3 179.58(19)
O1 Ni1 N2 167.75(17)
N1 Ni1 N2 96.9(2)
O3 Ni1 N2 83.53(17)
C1 O1 Ni1 128.7(4)
C9 O2 H2 109.5
C13 O3 Ni1 115.3(3)
C7 N1 C8 115.4(5)
C7 N1 Ni1 124.6(4)
C8 N1 Ni1 119.8(4)
C11 N2 C10 116.9(5)
C11 N2 Ni1 114.6(4)
C10 N2 Ni1 128.5(4)
O1 C1 C6 119.1(5)
O1 C1 C2 122.8(5)
C6 C1 C2 118.2(5)
C3 C2 C7 119.9(6)
C3 C2 C1 118.7(6)
C7 C2 C1 121.4(5)
C4 C3 C2 122.4(7)
C4 C3 H3 118.8
C2 C3 H3 118.8
C3 C4 C5 119.3(6)
C3 C4 H4 120.4
C5 C4 H4 120.4
C6 C5 C4 119.6(7)
C6 C5 H5 120.2
C4 C5 H5 120.2
C5 C6 C1 121.8(6)
C5 C6 H6 119.1
C1 C6 H6 119.1
N1 C7 C2 127.1(6)
N1 C7 H7 116.4
C2 C7 H7 116.4
C9 C8 N1 113.0(6)
C9 C8 H8A 109.0
N1 C8 H8A 109.0
C9 C8 H8B 109.0
N1 C8 H8B 109.0
H8A C8 H8B 107.8
O2 C9 C8 111.0(6)
O2 C9 C10 111.8(6)
C8 C9 C10 113.4(5)
O2 C9 H9 106.7
C8 C9 H9 106.7
C10 C9 H9 106.7
N2 C10 C9 113.1(5)
N2 C10 H10A 109.0
C9 C10 H10A 109.0
N2 C10 H10B 109.0
C9 C10 H10B 109.0
H10A C10 H10B 107.8
N2 C11 C12 127.5(5)
N2 C11 C13 113.7(5)
C12 C11 C13 118.8(5)
C11 C12 H12A 109.5
C11 C12 H12B 109.5
H12A C12 H12B 109.5
C11 C12 H12C 109.5
H12A C12 H12C 109.5
H12B C12 H12C 109.5
O4 C13 O3 126.0(5)
O4 C13 C11 121.4(5)
O3 C13 C11 112.5(5)

loop_
_geom_bond_atom_site_label_1
_geom_bond_atom_site_label_2
_geom_bond_distance
Ni1 O1 1.830(3)
Ni1 N1 1.854(5)
Ni1 O3 1.881(3)
Ni1 N2 1.898(4)
O1 C1 1.312(6)
O2 C9 1.443(7)
O2 H2 0.8200
O3 C13 1.296(6)
O4 C13 1.214(6)
N1 C7 1.302(7)
N1 C8 1.522(8)
N2 C11 1.284(6)
N2 C10 1.467(6)
C1 C6 1.406(7)
C1 C2 1.415(7)
C2 C3 1.388(8)
C2 C7 1.412(8)
C3 C4 1.369(9)
C3 H3 0.9300
C4 C5 1.400(9)
C4 H4 0.9300
C5 C6 1.370(8)
C5 H5 0.9300
C6 H6 0.9300
C7 H7 0.9300
C8 C9 1.450(9)
C8 H8A 0.9700
C8 H8B 0.9700
C9 C10 1.498(7)
C9 H9 0.9800
C10 H10A 0.9700
C10 H10B 0.9700
C11 C12 1.486(7)
C11 C13 1.504(7)
C12 H12A 0.9600
C12 H12B 0.9600
C12 H12C 0.9600
